data_7134192
loop_
_publ_author_name
'Liu, Mengru'
'Kong, xianghao'
'Li, Shuaifeng'
'Ye, Ning'
'Hu, Zhanggui'
'Wu, Yicheng'
'Li, Conggang'

_publ_section_title
;
 Designing Rare Earth Borates as UV Nonlinear Optical crystals exhibiting
 strong second-harmonic generation responses
;
_journal_name_full 'Chemical Communications'
_journal_paper_doi 10.1039/D4CC06664B
_journal_year 2025
_chemical_formula_sum 'B2.5 Ba0.17 Lu0.33 O5 Rb1.17'
_chemical_formula_weight 287.95
_space_group_crystal_system trigonal
_space_group_IT_number 155
_space_group_name_Hall 'R 3 2"'
_space_group_name_H-M_alt 'R 3 2 :H'
_audit_creation_method SHELXL-2018/3
_audit_update_record
;
2024-10-17 deposited with the CCDC.	2025-01-22 downloaded from the CCDC.
;
_cell_angle_alpha 90
_cell_angle_beta 90
_cell_angle_gamma 120
_cell_formula_units_Z 18
_cell_length_a 13.5347(8)
_cell_length_b 13.5347(8)
_cell_length_c 15.7190(13)
_cell_measurement_temperature 293(2)
_cell_volume 2493.7(3)
_computing_structure_refinement 'SHELXL-2018/3 (Sheldrick, 2018)'
_computing_structure_solution 'SHELXT 2018/2 (Sheldrick, 2018)'
_diffrn_ambient_temperature 293(2)
_diffrn_measured_fraction_theta_full 0.993
_diffrn_measured_fraction_theta_max 0.994
_diffrn_radiation_type MoK\a
_diffrn_radiation_wavelength 0.71073
_diffrn_reflns_av_R_equivalents 0.0483
_diffrn_reflns_av_unetI/netI 0.0435
_diffrn_reflns_Laue_measured_fraction_full 0.993
_diffrn_reflns_Laue_measured_fraction_max 0.994
_diffrn_reflns_limit_h_max 16
_diffrn_reflns_limit_h_min -16
_diffrn_reflns_limit_k_max 16
_diffrn_reflns_limit_k_min -16
_diffrn_reflns_limit_l_max 19
_diffrn_reflns_limit_l_min -17
_diffrn_reflns_number 3802
_diffrn_reflns_point_group_measured_fraction_full 0.995
_diffrn_reflns_point_group_measured_fraction_max 0.996
_diffrn_reflns_theta_full 25.242
_diffrn_reflns_theta_max 26.310
_diffrn_reflns_theta_min 3.710
_exptl_absorpt_coefficient_mu 17.350
_exptl_crystal_density_diffrn 3.451
_exptl_crystal_F_000 2316
_refine_diff_density_max 2.214
_refine_diff_density_min -1.287
_refine_diff_density_rms 0.321
_refine_ls_abs_structure_details
;
 Refined as an inversion twin.
;
_refine_ls_abs_structure_Flack 0.21(6)
_refine_ls_extinction_method none
_refine_ls_goodness_of_fit_ref 1.051
_refine_ls_hydrogen_treatment undef
_refine_ls_matrix_type full
_refine_ls_number_parameters 87
_refine_ls_number_reflns 1136
_refine_ls_number_restraints 36
_refine_ls_restrained_S_all 1.051
_refine_ls_R_factor_all 0.0482
_refine_ls_R_factor_gt 0.0433
_refine_ls_shift/su_max 0.000
_refine_ls_shift/su_mean 0.000
_refine_ls_structure_factor_coef Fsqd
_refine_ls_weighting_details 'w=1/[\s^2^(Fo^2^)+(0.0714P)^2^+60.8068P] where P=(Fo^2^+2Fc^2^)/3'
_refine_ls_weighting_scheme calc
_refine_ls_wR_factor_gt 0.1126
_refine_ls_wR_factor_ref 0.1157
_reflns_Friedel_coverage 0.772
_reflns_Friedel_fraction_full 0.998
_reflns_Friedel_fraction_max 0.998
_reflns_number_gt 1061
_reflns_number_total 1136
_reflns_threshold_expression 'I > 2\s(I)'
_cod_data_source_file d4cc06664b2.cif
_cod_data_source_block 111_a
_cod_original_cell_volume 2493.7(4)
_cod_original_formula_sum 'B2.50 Ba0.17 Lu0.33 O5 Rb1.17'
_cod_database_code 7134192
_shelx_shelxl_version_number 2018/3
_shelx_space_group_comment
;
The symmetry employed for this shelxl refinement is uniquely defined
by the following loop, which should always be used as a source of
symmetry information in preference to the above space-group names.
They are only intended as comments.
;

loop_
_space_group_symop_operation_xyz
'x, y, z'
'-y, x-y, z'
'-x+y, -x, z'
'y, x, -z'
'x-y, -y, -z'
'-x, -x+y, -z'
'x+2/3, y+1/3, z+1/3'
'-y+2/3, x-y+1/3, z+1/3'
'-x+y+2/3, -x+1/3, z+1/3'
'y+2/3, x+1/3, -z+1/3'
'x-y+2/3, -y+1/3, -z+1/3'
'-x+2/3, -x+y+1/3, -z+1/3'
'x+1/3, y+2/3, z+2/3'
'-y+1/3, x-y+2/3, z+2/3'
'-x+y+1/3, -x+2/3, z+2/3'
'y+1/3, x+2/3, -z+2/3'
'x-y+1/3, -y+2/3, -z+2/3'
'-x+1/3, -x+y+2/3, -z+2/3'

loop_
_atom_site_label
_atom_site_type_symbol
_atom_site_fract_x
_atom_site_fract_y
_atom_site_fract_z
_atom_site_U_iso_or_equiv
_atom_site_adp_type
_atom_site_occupancy
_atom_site_site_symmetry_order
_atom_site_calc_flag
_atom_site_refinement_flags_posn
_atom_site_refinement_flags_adp
_atom_site_refinement_flags_occupancy
_atom_site_disorder_assembly
_atom_site_disorder_group
Lu1 Lu 0.333333 0.666667 0.93102(6) 0.0228(4) Uani 1 3 d S T P . .
Ba1 Ba 0.000000 0.000000 0.500000 0.0382(6) Uani 1 6 d S T P . .
Rb1 Rb 0.333333 0.666667 0.666667 0.0325(8) Uani 1 6 d S T P . .
Rb2 Rb 0.13113(18) 0.333333 0.833333 0.0274(6) Uani 1 2 d S TU P . .
Rb3 Rb 0.333333 0.1478(2) 0.666667 0.0545(10) Uani 1 2 d S T P . .
O1 O 0.4402(15) 0.6012(13) 0.8556(8) 0.053(4) Uani 1 1 d . U . . .
O2 O 0.3396(11) 0.4748(11) 0.7427(8) 0.035(3) Uani 1 1 d . U . . .
O3 O 0.521(2) 0.509(2) 0.7870(13) 0.075(6) Uani 1 1 d . U . . .
O4 O 0.2320(13) 0.2947(10) 0.6717(9) 0.043(3) Uani 1 1 d . . . . .
O5 O 0.057(2) 0.1451(17) 0.6285(18) 0.107(8) Uani 1 1 d . U . . .
B1 B 0.4323(18) 0.5309(18) 0.7921(14) 0.034(5) Uani 1 1 d . . . . .
B2 B 0.333333 0.408(2) 0.666667 0.031(6) Uani 1 2 d S T P . .
B3 B 0.144(3) 0.2545(18) 0.6191(18) 0.050(6) Uani 1 1 d . U . . .

loop_
_atom_site_aniso_label
_atom_site_aniso_U_11
_atom_site_aniso_U_22
_atom_site_aniso_U_33
_atom_site_aniso_U_23
_atom_site_aniso_U_13
_atom_site_aniso_U_12
Lu1 0.0239(4) 0.0239(4) 0.0204(5) 0.000 0.000 0.0120(2)
Ba1 0.0495(9) 0.0495(9) 0.0156(9) 0.000 0.000 0.0248(5)
Rb1 0.0187(10) 0.0187(10) 0.060(2) 0.000 0.000 0.0093(5)
Rb2 0.0334(10) 0.0208(10) 0.0238(11) 0.0006(8) 0.0003(4) 0.0104(5)
Rb3 0.0388(15) 0.0311(13) 0.096(2) 0.0153(8) 0.0305(15) 0.0194(8)
O1 0.070(10) 0.039(8) 0.032(6) -0.012(5) -0.005(6) 0.015(7)
O2 0.033(6) 0.040(6) 0.033(6) -0.012(5) -0.003(5) 0.020(5)
O3 0.064(10) 0.090(12) 0.075(9) -0.001(9) -0.017(8) 0.042(9)
O4 0.062(9) 0.018(6) 0.039(7) 0.009(5) 0.002(7) 0.012(6)
O5 0.065(14) 0.043(10) 0.17(2) -0.010(12) -0.017(18) -0.004(9)
B1 0.032(12) 0.032(12) 0.040(10) -0.003(8) -0.006(8) 0.018(11)
B2 0.031(15) 0.027(10) 0.036(14) -0.008(6) -0.016(11) 0.016(7)
B3 0.052(12) 0.025(8) 0.065(11) 0.008(8) 0.014(9) 0.013(8)

loop_
_atom_type_symbol
_atom_type_description
_atom_type_scat_dispersion_real
_atom_type_scat_dispersion_imag
_atom_type_scat_source
B B 0.0013 0.0007 'International Tables Vol C Tables 4.2.6.8 and 6.1.1.4'
Ba Ba -0.3244 2.2819 'International Tables Vol C Tables 4.2.6.8 and 6.1.1.4'
Lu Lu -0.4720 5.8584 'International Tables Vol C Tables 4.2.6.8 and 6.1.1.4'
O O 0.0106 0.0060 'International Tables Vol C Tables 4.2.6.8 and 6.1.1.4'
Rb Rb -0.9393 2.9676 'International Tables Vol C Tables 4.2.6.8 and 6.1.1.4'

loop_
_geom_angle_atom_site_label_1
_geom_angle_atom_site_label_2
_geom_angle_atom_site_label_3
_geom_angle
_geom_angle_site_symmetry_1
_geom_angle_site_symmetry_3
_geom_angle_publ_flag
O1 Lu1 O1 96.9(5) . 3_565 ?
O1 Lu1 O1 96.9(5) . 2_665 ?
O1 Lu1 O1 96.9(5) 3_565 2_665 ?
O1 Lu1 O5 161.5(7) . 18_556 ?
O1 Lu1 O5 101.0(8) 3_565 18_556 ?
O1 Lu1 O5 85.3(8) 2_665 18_556 ?
O1 Lu1 O5 101.0(8) . 17_556 ?
O1 Lu1 O5 85.3(8) 3_565 17_556 ?
O1 Lu1 O5 161.5(7) 2_665 17_556 ?
O5 Lu1 O5 76.2(9) 18_556 17_556 ?
O1 Lu1 O5 85.3(8) . 16_556 ?
O1 Lu1 O5 161.5(7) 3_565 16_556 ?
O1 Lu1 O5 101.0(8) 2_665 16_556 ?
O5 Lu1 O5 76.2(9) 18_556 16_556 ?
O5 Lu1 O5 76.2(9) 17_556 16_556 ?
O1 Lu1 Ba1 120.2(4) . 13 ?
O1 Lu1 Ba1 120.2(4) 3_565 13 ?
O1 Lu1 Ba1 120.2(4) 2_665 13 ?
O5 Lu1 Ba1 45.5(6) 18_556 13 ?
O5 Lu1 Ba1 45.5(6) 17_556 13 ?
O5 Lu1 Ba1 45.5(6) 16_556 13 ?
O1 Lu1 Rb3 119.8(4) . 9_565 ?
O1 Lu1 Rb3 127.0(4) 3_565 9_565 ?
O1 Lu1 Rb3 45.8(4) 2_665 9_565 ?
O5 Lu1 Rb3 50.6(8) 18_556 9_565 ?
O5 Lu1 Rb3 119.2(6) 17_556 9_565 ?
O5 Lu1 Rb3 65.5(7) 16_556 9_565 ?
Ba1 Lu1 Rb3 74.523(13) 13 9_565 ?
O1 Lu1 Rb3 127.0(4) . 7_455 ?
O1 Lu1 Rb3 45.8(4) 3_565 7_455 ?
O1 Lu1 Rb3 119.8(4) 2_665 7_455 ?
O5 Lu1 Rb3 65.5(7) 18_556 7_455 ?
O5 Lu1 Rb3 50.6(8) 17_556 7_455 ?
O5 Lu1 Rb3 119.2(6) 16_556 7_455 ?
Ba1 Lu1 Rb3 74.522(13) 13 7_455 ?
Rb3 Lu1 Rb3 113.152(11) 9_565 7_455 ?
O1 Lu1 Rb3 45.8(4) . 8 ?
O1 Lu1 Rb3 119.8(4) 3_565 8 ?
O1 Lu1 Rb3 127.0(4) 2_665 8 ?
O5 Lu1 Rb3 119.2(6) 18_556 8 ?
O5 Lu1 Rb3 65.5(7) 17_556 8 ?
O5 Lu1 Rb3 50.6(8) 16_556 8 ?
Ba1 Lu1 Rb3 74.521(13) 13 8 ?
Rb3 Lu1 Rb3 113.152(11) 9_565 8 ?
Rb3 Lu1 Rb3 113.152(11) 7_455 8 ?
O1 Lu1 Rb1 59.8(4) . . ?
O1 Lu1 Rb1 59.8(4) 3_565 . ?
O1 Lu1 Rb1 59.8(4) 2_665 . ?
O5 Lu1 Rb1 134.5(6) 18_556 . ?
O5 Lu1 Rb1 134.5(6) 17_556 . ?
O5 Lu1 Rb1 134.5(6) 16_556 . ?
Ba1 Lu1 Rb1 180.0 13 . ?
Rb3 Lu1 Rb1 105.478(13) 9_565 . ?
Rb3 Lu1 Rb1 105.478(13) 7_455 . ?
Rb3 Lu1 Rb1 105.478(13) 8 . ?
O1 Lu1 Rb2 126.5(4) . 3_565 ?
O1 Lu1 Rb2 66.9(4) 3_565 3_565 ?
O1 Lu1 Rb2 41.3(4) 2_665 3_565 ?
O5 Lu1 Rb2 65.8(6) 18_556 3_565 ?
O5 Lu1 Rb2 126.0(7) 17_556 3_565 ?
O5 Lu1 Rb2 125.9(7) 16_556 3_565 ?
Ba1 Lu1 Rb2 111.310(13) 13 3_565 ?
Rb3 Lu1 Rb2 60.71(4) 9_565 3_565 ?
Rb3 Lu1 Rb2 78.53(5) 7_455 3_565 ?
Rb3 Lu1 Rb2 168.25(5) 8 3_565 ?
Rb1 Lu1 Rb2 68.691(13) . 3_565 ?
O5 Ba1 O5 68.1(9) 4_556 5_556 ?
O5 Ba1 O5 171.1(13) 4_556 2 ?
O5 Ba1 O5 107.0(13) 5_556 2 ?
O5 Ba1 O5 117.7(11) 4_556 . ?
O5 Ba1 O5 171.1(13) 5_556 . ?
O5 Ba1 O5 68.1(9) 2 . ?
O5 Ba1 O5 107.0(13) 4_556 3 ?
O5 Ba1 O5 117.7(11) 5_556 3 ?
O5 Ba1 O5 68.1(9) 2 3 ?
O5 Ba1 O5 68.1(9) . 3 ?
O5 Ba1 O5 68.1(9) 4_556 6_556 ?
O5 Ba1 O5 68.1(9) 5_556 6_556 ?
O5 Ba1 O5 117.7(11) 2 6_556 ?
O5 Ba1 O5 107.0(13) . 6_556 ?
O5 Ba1 O5 171.1(14) 3 6_556 ?
O5 Ba1 Lu1 139.7(6) 4_556 16_446 ?
O5 Ba1 Lu1 139.7(6) 5_556 16_446 ?
O5 Ba1 Lu1 40.3(6) 2 16_446 ?
O5 Ba1 Lu1 40.3(6) . 16_446 ?
O5 Ba1 Lu1 40.3(6) 3 16_446 ?
O5 Ba1 Lu1 139.7(6) 6_556 16_446 ?
O5 Ba1 Lu1 40.3(6) 4_556 7_444 ?
O5 Ba1 Lu1 40.3(6) 5_556 7_444 ?
O5 Ba1 Lu1 139.7(6) 2 7_444 ?
O5 Ba1 Lu1 139.7(6) . 7_444 ?
O5 Ba1 Lu1 139.7(6) 3 7_444 ?
O5 Ba1 Lu1 40.3(6) 6_556 7_444 ?
Lu1 Ba1 Lu1 180.0 16_446 7_444 ?
O5 Ba1 Rb3 135.9(7) 4_556 2 ?
O5 Ba1 Rb3 131.8(7) 5_556 2 ?
O5 Ba1 Rb3 53.0(7) 2 2 ?
O5 Ba1 Rb3 39.3(7) . 2 ?
O5 Ba1 Rb3 96.0(5) 3 2 ?
O5 Ba1 Rb3 83.5(5) 6_556 2 ?
Lu1 Ba1 Rb3 56.214(3) 16_446 2 ?
Lu1 Ba1 Rb3 123.786(3) 7_444 2 ?
O5 Ba1 Rb3 53.0(7) 4_556 15_554 ?
O5 Ba1 Rb3 96.0(5) 5_556 15_554 ?
O5 Ba1 Rb3 135.9(7) 2 15_554 ?
O5 Ba1 Rb3 83.5(5) . 15_554 ?
O5 Ba1 Rb3 131.8(7) 3 15_554 ?
O5 Ba1 Rb3 39.3(7) 6_556 15_554 ?
Lu1 Ba1 Rb3 123.788(3) 16_446 15_554 ?
Lu1 Ba1 Rb3 56.212(3) 7_444 15_554 ?
Rb3 Ba1 Rb3 83.63(5) 2 15_554 ?
O5 Ba1 Rb3 83.5(5) 4_556 . ?
O5 Ba1 Rb3 135.9(7) 5_556 . ?
O5 Ba1 Rb3 96.0(5) 2 . ?
O5 Ba1 Rb3 53.0(7) . . ?
O5 Ba1 Rb3 39.3(7) 3 . ?
O5 Ba1 Rb3 131.8(7) 6_556 . ?
Lu1 Ba1 Rb3 56.214(3) 16_446 . ?
Lu1 Ba1 Rb3 123.786(3) 7_444 . ?
Rb3 Ba1 Rb3 92.071(4) 2 . ?
Rb3 Ba1 Rb3 92.56(5) 15_554 . ?
O5 Ba1 Rb3 96.0(5) 4_556 13_444 ?
O5 Ba1 Rb3 39.3(7) 5_556 13_444 ?
O5 Ba1 Rb3 83.5(5) 2 13_444 ?
O5 Ba1 Rb3 131.8(7) . 13_444 ?
O5 Ba1 Rb3 135.9(7) 3 13_444 ?
O5 Ba1 Rb3 53.0(7) 6_556 13_444 ?
Lu1 Ba1 Rb3 123.788(3) 16_446 13_444 ?
Lu1 Ba1 Rb3 56.212(3) 7_444 13_444 ?
Rb3 Ba1 Rb3 92.56(5) 2 13_444 ?
Rb3 Ba1 Rb3 92.071(4) 15_554 13_444 ?
Rb3 Ba1 Rb3 173.78(7) . 13_444 ?
O2 Rb1 O2 104.2(3) 12_556 11_566 ?
O2 Rb1 O2 104.2(3) 12_556 10_456 ?
O2 Rb1 O2 104.2(3) 11_566 10_456 ?
O2 Rb1 O2 128.6(5) 12_556 2_665 ?
O2 Rb1 O2 48.8(5) 11_566 2_665 ?
O2 Rb1 O2 123.0(5) 10_456 2_665 ?
O2 Rb1 O2 48.8(5) 12_556 . ?
O2 Rb1 O2 123.0(5) 11_566 . ?
O2 Rb1 O2 128.6(5) 10_456 . ?
O2 Rb1 O2 104.2(3) 2_665 . ?
O2 Rb1 O2 123.0(5) 12_556 3_565 ?
O2 Rb1 O2 128.6(5) 11_566 3_565 ?
O2 Rb1 O2 48.8(5) 10_456 3_565 ?
O2 Rb1 O2 104.2(3) 2_665 3_565 ?
O2 Rb1 O2 104.2(3) . 3_565 ?
O2 Rb1 B1 22.9(4) 12_556 12_556 ?
O2 Rb1 B1 110.8(4) 11_566 12_556 ?
O2 Rb1 B1 81.3(4) 10_456 12_556 ?
O2 Rb1 B1 149.0(4) 2_665 12_556 ?
O2 Rb1 B1 64.9(4) . 12_556 ?
O2 Rb1 B1 106.6(4) 3_565 12_556 ?
O2 Rb1 B1 64.9(4) 12_556 . ?
O2 Rb1 B1 106.6(4) 11_566 . ?
O2 Rb1 B1 149.0(5) 10_456 . ?
O2 Rb1 B1 81.3(4) 2_665 . ?
O2 Rb1 B1 22.9(4) . . ?
O2 Rb1 B1 110.8(4) 3_565 . ?
B1 Rb1 B1 84.7(7) 12_556 . ?
O2 Rb1 B1 81.3(4) 12_556 11_566 ?
O2 Rb1 B1 22.9(4) 11_566 11_566 ?
O2 Rb1 B1 110.8(4) 10_456 11_566 ?
O2 Rb1 B1 64.9(4) 2_665 11_566 ?
O2 Rb1 B1 106.6(4) . 11_566 ?
O2 Rb1 B1 149.0(4) 3_565 11_566 ?
B1 Rb1 B1 89.7(5) 12_556 11_566 ?
B1 Rb1 B1 96.6(8) . 11_566 ?
O2 Rb1 B1 149.0(4) 12_556 2_665 ?
O2 Rb1 B1 64.9(4) 11_566 2_665 ?
O2 Rb1 B1 106.6(4) 10_456 2_665 ?
O2 Rb1 B1 22.9(4) 2_665 2_665 ?
O2 Rb1 B1 110.8(4) . 2_665 ?
O2 Rb1 B1 81.3(4) 3_565 2_665 ?
B1 Rb1 B1 171.6(7) 12_556 2_665 ?
B1 Rb1 B1 89.7(5) . 2_665 ?
B1 Rb1 B1 84.7(7) 11_566 2_665 ?
O2 Rb1 B1 106.6(4) 12_556 3_565 ?
O2 Rb1 B1 149.0(4) 11_566 3_565 ?
O2 Rb1 B1 64.9(4) 10_456 3_565 ?
O2 Rb1 B1 110.8(4) 2_665 3_565 ?
O2 Rb1 B1 81.3(4) . 3_565 ?
O2 Rb1 B1 22.9(4) 3_565 3_565 ?
B1 Rb1 B1 96.6(8) 12_556 3_565 ?
B1 Rb1 B1 89.7(5) . 3_565 ?
B1 Rb1 B1 171.6(7) 11_566 3_565 ?
B1 Rb1 B1 89.7(5) 2_665 3_565 ?
O2 Rb1 B1 110.8(4) 12_556 10_456 ?
O2 Rb1 B1 81.3(4) 11_566 10_456 ?
O2 Rb1 B1 22.9(4) 10_456 10_456 ?
O2 Rb1 B1 106.6(4) 2_665 10_456 ?
O2 Rb1 B1 149.0(5) . 10_456 ?
O2 Rb1 B1 64.9(4) 3_565 10_456 ?
B1 Rb1 B1 89.7(5) 12_556 10_456 ?
B1 Rb1 B1 171.6(7) . 10_456 ?
B1 Rb1 B1 89.7(5) 11_566 10_456 ?
B1 Rb1 B1 96.6(8) 2_665 10_456 ?
B1 Rb1 B1 84.7(7) 3_565 10_456 ?
O2 Rb2 O2 99.1(5) . 17_556 ?
O2 Rb2 O1 77.5(4) . 3_565 ?
O2 Rb2 O1 136.0(4) 17_556 3_565 ?
O2 Rb2 O1 136.0(4) . 16_446 ?
O2 Rb2 O1 77.5(4) 17_556 16_446 ?
O1 Rb2 O1 134.3(7) 3_565 16_446 ?
O2 Rb2 O4 88.9(4) . 17_556 ?
O2 Rb2 O4 47.7(3) 17_556 17_556 ?
O1 Rb2 O4 88.3(4) 3_565 17_556 ?
O1 Rb2 O4 116.3(4) 16_446 17_556 ?
O2 Rb2 O4 47.7(3) . . ?
O2 Rb2 O4 88.9(4) 17_556 . ?
O1 Rb2 O4 116.3(4) 3_565 . ?
O1 Rb2 O4 88.3(4) 16_446 . ?
O4 Rb2 O4 115.5(6) 17_556 . ?
O2 Rb2 O3 159.5(4) . 16_446 ?
O2 Rb2 O3 99.2(4) 17_556 16_446 ?
O1 Rb2 O3 95.6(5) 3_565 16_446 ?
O1 Rb2 O3 41.2(5) 16_446 16_446 ?
O4 Rb2 O3 110.4(4) 17_556 16_446 ?
O4 Rb2 O3 123.5(5) . 16_446 ?
O2 Rb2 O3 99.2(4) . 3_565 ?
O2 Rb2 O3 159.5(4) 17_556 3_565 ?
O1 Rb2 O3 41.2(5) 3_565 3_565 ?
O1 Rb2 O3 95.6(5) 16_446 3_565 ?
O4 Rb2 O3 123.5(5) 17_556 3_565 ?
O4 Rb2 O3 110.4(4) . 3_565 ?
O3 Rb2 O3 64.8(6) 16_446 3_565 ?
O2 Rb2 B1 158.0(4) . 16_446 ?
O2 Rb2 B1 80.2(4) 17_556 16_446 ?
O1 Rb2 B1 118.3(5) 3_565 16_446 ?
O1 Rb2 B1 22.1(5) 16_446 16_446 ?
O4 Rb2 B1 105.8(4) 17_556 16_446 ?
O4 Rb2 B1 110.4(4) . 16_446 ?
O3 Rb2 B1 22.9(5) 16_446 16_446 ?
O3 Rb2 B1 86.3(5) 3_565 16_446 ?
O2 Rb2 B1 80.2(4) . 3_565 ?
O2 Rb2 B1 158.0(4) 17_556 3_565 ?
O1 Rb2 B1 22.1(5) 3_565 3_565 ?
O1 Rb2 B1 118.3(5) 16_446 3_565 ?
O4 Rb2 B1 110.4(4) 17_556 3_565 ?
O4 Rb2 B1 105.8(4) . 3_565 ?
O3 Rb2 B1 86.3(5) 16_446 3_565 ?
O3 Rb2 B1 22.9(5) 3_565 3_565 ?
B1 Rb2 B1 108.6(7) 16_446 3_565 ?
O2 Rb2 B2 23.6(4) . . ?
O2 Rb2 B2 95.9(4) 17_556 . ?
O1 Rb2 B2 96.1(5) 3_565 . ?
O1 Rb2 B2 112.4(4) 16_446 . ?
O4 Rb2 B2 104.1(3) 17_556 . ?
O4 Rb2 B2 24.2(4) . . ?
O3 Rb2 B2 143.8(4) 16_446 . ?
O3 Rb2 B2 104.6(5) 3_565 . ?
B1 Rb2 B2 134.4(5) 16_446 . ?
B1 Rb2 B2 91.8(5) 3_565 . ?
O2 Rb2 B2 95.9(5) . 8 ?
O2 Rb2 B2 23.6(4) 17_556 8 ?
O1 Rb2 B2 112.4(4) 3_565 8 ?
O1 Rb2 B2 96.1(5) 16_446 8 ?
O4 Rb2 B2 24.2(4) 17_556 8 ?
O4 Rb2 B2 104.1(3) . 8 ?
O3 Rb2 B2 104.6(5) 16_446 8 ?
O3 Rb2 B2 143.8(4) 3_565 8 ?
B1 Rb2 B2 91.8(5) 16_446 8 ?
B1 Rb2 B2 134.4(5) 3_565 8 ?
B2 Rb2 B2 102.3(5) . 8 ?
O4 Rb3 O4 48.0(5) . 12_556 ?
O4 Rb3 O1 74.2(4) . 17_556 ?
O4 Rb3 O1 106.7(4) 12_556 17_556 ?
O4 Rb3 O1 106.7(4) . 15_554 ?
O4 Rb3 O1 74.2(4) 12_556 15_554 ?
O1 Rb3 O1 179.0(6) 17_556 15_554 ?
O4 Rb3 O5 87.6(4) . 3 ?
O4 Rb3 O5 133.6(4) 12_556 3 ?
O1 Rb3 O5 63.8(6) 17_556 3 ?
O1 Rb3 O5 115.8(7) 15_554 3 ?
O4 Rb3 O5 133.6(4) . 11_556 ?
O4 Rb3 O5 87.6(4) 12_556 11_556 ?
O1 Rb3 O5 115.8(6) 17_556 11_556 ?
O1 Rb3 O5 63.8(6) 15_554 11_556 ?
O5 Rb3 O5 138.5(7) 3 11_556 ?
O4 Rb3 O3 88.6(5) . 17_556 ?
O4 Rb3 O3 89.7(5) 12_556 17_556 ?
O1 Rb3 O3 42.2(4) 17_556 17_556 ?
O1 Rb3 O3 137.8(4) 15_554 17_556 ?
O5 Rb3 O3 103.6(6) 3 17_556 ?
O5 Rb3 O3 77.0(6) 11_556 17_556 ?
O4 Rb3 O3 89.7(5) . 15_554 ?
O4 Rb3 O3 88.6(5) 12_556 15_554 ?
O1 Rb3 O3 137.8(4) 17_556 15_554 ?
O1 Rb3 O3 42.2(4) 15_554 15_554 ?
O5 Rb3 O3 77.0(6) 3 15_554 ?
O5 Rb3 O3 103.6(6) 11_556 15_554 ?
O3 Rb3 O3 178.2(9) 17_556 15_554 ?
O4 Rb3 B1 73.1(5) . 17_556 ?
O4 Rb3 B1 91.6(4) 12_556 17_556 ?
O1 Rb3 B1 22.0(5) 17_556 17_556 ?
O1 Rb3 B1 158.3(5) 15_554 17_556 ?
O5 Rb3 B1 85.8(6) 3 17_556 ?
O5 Rb3 B1 100.1(7) 11_556 17_556 ?
O3 Rb3 B1 23.0(5) 17_556 17_556 ?
O3 Rb3 B1 156.3(5) 15_554 17_556 ?
O4 Rb3 B1 91.6(4) . 15_554 ?
O4 Rb3 B1 73.1(5) 12_556 15_554 ?
O1 Rb3 B1 158.3(5) 17_556 15_554 ?
O1 Rb3 B1 22.0(4) 15_554 15_554 ?
O5 Rb3 B1 100.1(7) 3 15_554 ?
O5 Rb3 B1 85.8(6) 11_556 15_554 ?
O3 Rb3 B1 156.3(5) 17_556 15_554 ?
O3 Rb3 B1 23.0(5) 15_554 15_554 ?
B1 Rb3 B1 163.4(7) 17_556 15_554 ?
O4 Rb3 B2 24.0(3) . . ?
O4 Rb3 B2 24.0(3) 12_556 . ?
O1 Rb3 B2 90.5(3) 17_556 . ?
O1 Rb3 B2 90.5(3) 15_554 . ?
O5 Rb3 B2 110.8(3) 3 . ?
O5 Rb3 B2 110.7(3) 11_556 . ?
O3 Rb3 B2 89.1(5) 17_556 . ?
O3 Rb3 B2 89.1(5) 15_554 . ?
B1 Rb3 B2 81.7(4) 17_556 . ?
B1 Rb3 B2 81.7(4) 15_554 . ?
O4 Rb3 B3 20.3(5) . . ?
O4 Rb3 B3 63.4(5) 12_556 . ?
O1 Rb3 B3 76.8(5) 17_556 . ?
O1 Rb3 B3 104.0(5) 15_554 . ?
O5 Rb3 B3 70.3(5) 3 . ?
O5 Rb3 B3 150.9(5) 11_556 . ?
O3 Rb3 B3 102.8(6) 17_556 . ?
O3 Rb3 B3 75.7(6) 15_554 . ?
B1 Rb3 B3 83.2(5) 17_556 . ?
B1 Rb3 B3 84.3(5) 15_554 . ?
B2 Rb3 B3 40.7(4) . . ?
B1 O1 Lu1 142.4(14) . . ?
B1 O1 Rb2 103.4(13) . 2_665 ?
Lu1 O1 Rb2 106.3(5) . 2_665 ?
B1 O1 Rb3 102.6(12) . 8 ?
Lu1 O1 Rb3 99.2(4) . 8 ?
Rb2 O1 Rb3 91.4(5) 2_665 8 ?
B1 O1 Rb1 70.3(10) . . ?
Lu1 O1 Rb1 85.7(5) . . ?
Rb2 O1 Rb1 92.6(4) 2_665 . ?
Rb3 O1 Rb1 172.6(5) 8 . ?
B1 O2 B2 124.6(13) . . ?
B1 O2 Rb2 114.8(12) . . ?
B2 O2 Rb2 105.0(7) . . ?
B1 O2 Rb1 99.8(11) . . ?
B2 O2 Rb1 101.2(11) . . ?
Rb2 O2 Rb1 110.0(4) . . ?
B1 O3 B3 117(2) . 12_556 ?
B1 O3 Rb3 84.7(13) . 8 ?
B3 O3 Rb3 144.7(16) 12_556 8 ?
B1 O3 Rb2 78.9(13) . 2_665 ?
B3 O3 Rb2 132.6(19) 12_556 2_665 ?
Rb3 O3 Rb2 75.9(4) 8 2_665 ?
B3 O4 B2 125.1(14) . . ?
B3 O4 Rb3 109.6(13) . . ?
B2 O4 Rb3 101.7(12) . . ?
B3 O4 Rb2 101.7(14) . . ?
B2 O4 Rb2 97.4(8) . . ?
Rb3 O4 Rb2 122.7(4) . . ?
B3 O5 Lu1 136(2) . 16_446 ?
B3 O5 Ba1 120(2) . . ?
Lu1 O5 Ba1 94.2(7) 16_446 . ?
B3 O5 Rb3 101(2) . 2 ?
Lu1 O5 Rb3 93.2(9) 16_446 2 ?
Ba1 O5 Rb3 108.5(9) . 2 ?
O2 B1 O1 123.3(18) . . ?
O2 B1 O3 120.9(19) . . ?
O1 B1 O3 115.3(19) . . ?
O2 B1 Rb1 57.3(9) . . ?
O1 B1 Rb1 87.7(12) . . ?
O3 B1 Rb1 135.0(16) . . ?
O2 B1 Rb2 143.6(13) . 2_665 ?
O1 B1 Rb2 54.4(11) . 2_665 ?
O3 B1 Rb2 78.2(14) . 2_665 ?
Rb1 B1 Rb2 87.0(5) . 2_665 ?
O2 B1 Rb3 138.9(14) . 8 ?
O1 B1 Rb3 55.3(10) . 8 ?
O3 B1 Rb3 72.3(12) . 8 ?
Rb1 B1 Rb3 143.0(7) . 8 ?
Rb2 B1 Rb3 73.8(4) 2_665 8 ?
O2 B1 Rb2 45.7(9) . . ?
O1 B1 Rb2 92.9(12) . . ?
O3 B1 Rb2 128.9(16) . . ?
Rb1 B1 Rb2 84.3(4) . . ?
Rb2 B1 Rb2 146.5(7) 2_665 . ?
Rb3 B1 Rb2 94.4(5) 8 . ?
O4 B2 O4 109(2) 12_556 . ?
O4 B2 O2 110.0(8) 12_556 . ?
O4 B2 O2 109.6(8) . . ?
O4 B2 O2 109.6(8) 12_556 12_556 ?
O4 B2 O2 110.0(8) . 12_556 ?
O2 B2 O2 109(2) . 12_556 ?
O4 B2 Rb1 125.7(11) 12_556 . ?
O4 B2 Rb1 125.7(10) . . ?
O2 B2 Rb1 54.4(10) . . ?
O2 B2 Rb1 54.4(10) 12_556 . ?
O4 B2 Rb3 54.3(11) 12_556 . ?
O4 B2 Rb3 54.3(10) . . ?
O2 B2 Rb3 125.6(10) . . ?
O2 B2 Rb3 125.6(10) 12_556 . ?
Rb1 B2 Rb3 180.0 . . ?
O4 B2 Rb2 129.7(9) 12_556 . ?
O4 B2 Rb2 58.4(6) . . ?
O2 B2 Rb2 51.4(5) . . ?
O2 B2 Rb2 120.5(9) 12_556 . ?
Rb1 B2 Rb2 84.3(4) . . ?
Rb3 B2 Rb2 95.7(4) . . ?
O4 B2 Rb2 58.4(6) 12_556 15_554 ?
O4 B2 Rb2 129.7(9) . 15_554 ?
O2 B2 Rb2 120.6(9) . 15_554 ?
O2 B2 Rb2 51.4(5) 12_556 15_554 ?
Rb1 B2 Rb2 84.3(4) . 15_554 ?
Rb3 B2 Rb2 95.7(4) . 15_554 ?
Rb2 B2 Rb2 168.6(9) . 15_554 ?
O4 B3 O5 119(2) . . ?
O4 B3 O3 120.4(19) . 12_556 ?
O5 B3 O3 120(3) . 12_556 ?
O4 B3 Rb2 57.0(12) . . ?
O5 B3 Rb2 94.6(18) . . ?
O3 B3 Rb2 123.2(15) 12_556 . ?
O4 B3 Rb3 50.1(11) . . ?
O5 B3 Rb3 86.5(19) . . ?
O3 B3 Rb3 128.4(19) 12_556 . ?
Rb2 B3 Rb3 94.3(7) . . ?
O4 B3 Rb3 127.9(16) . 2 ?
O5 B3 Rb3 57.8(18) . 2 ?
O3 B3 Rb3 90.0(17) 12_556 2 ?
Rb2 B3 Rb3 71.0(5) . 2 ?
Rb3 B3 Rb3 138.8(7) . 2 ?

loop_
_geom_bond_atom_site_label_1
_geom_bond_atom_site_label_2
_geom_bond_distance
_geom_bond_site_symmetry_2
_geom_bond_publ_flag
Lu1 O1 2.358(17) . ?
Lu1 O1 2.358(17) 3_565 ?
Lu1 O1 2.358(17) 2_665 ?
Lu1 O5 2.40(3) 18_556 ?
Lu1 O5 2.40(3) 17_556 ?
Lu1 O5 2.40(3) 16_556 ?
Lu1 Ba1 3.7040(10) 13 ?
Lu1 Rb3 4.0628(4) 9_565 ?
Lu1 Rb3 4.0628(4) 7_455 ?
Lu1 Rb3 4.0628(4) 8 ?
Lu1 Rb1 4.1554(10) . ?
Lu1 Rb2 4.2255(5) 3_565 ?
Ba1 O5 2.65(2) 4_556 ?
Ba1 O5 2.65(2) 5_556 ?
Ba1 O5 2.65(2) 2 ?
Ba1 O5 2.65(2) . ?
Ba1 O5 2.65(2) 3 ?
Ba1 O5 2.65(2) 6_556 ?
Ba1 Rb3 4.7110(3) 2 ?
Ba1 Rb3 4.7111(3) 15_554 ?
Ba1 Rb3 4.7111(3) . ?
Ba1 Rb3 4.7111(3) 13_444 ?
Rb1 O2 2.897(14) 12_556 ?
Rb1 O2 2.898(14) 11_566 ?
Rb1 O2 2.898(14) 10_456 ?
Rb1 O2 2.898(14) 2_665 ?
Rb1 O2 2.898(14) . ?
Rb1 O2 2.898(14) 3_565 ?
Rb1 B1 3.39(2) 12_556 ?
Rb1 B1 3.39(2) . ?
Rb1 B1 3.39(2) 11_566 ?
Rb1 B1 3.39(2) 2_665 ?
Rb1 B1 3.39(2) 3_565 ?
Rb1 B1 3.39(2) 10_456 ?
Rb2 O2 2.873(13) . ?
Rb2 O2 2.873(13) 17_556 ?
Rb2 O1 2.906(16) 3_565 ?
Rb2 O1 2.906(16) 16_446 ?
Rb2 O4 3.051(15) 17_556 ?
Rb2 O4 3.051(15) . ?
Rb2 O3 3.46(3) 16_446 ?
Rb2 O3 3.47(3) 3_565 ?
Rb2 B1 3.47(2) 16_446 ?
Rb2 B1 3.47(2) 3_565 ?
Rb2 B2 3.550(3) . ?
Rb2 B2 3.550(3) 8 ?
Rb3 O4 2.927(15) . ?
Rb3 O4 2.927(15) 12_556 ?
Rb3 O1 2.953(16) 17_556 ?
Rb3 O1 2.953(16) 15_554 ?
Rb3 O5 3.14(3) 3 ?
Rb3 O5 3.14(3) 11_556 ?
Rb3 O3 3.35(2) 17_556 ?
Rb3 O3 3.35(2) 15_554 ?
Rb3 B1 3.50(2) 17_556 ?
Rb3 B1 3.50(2) 15_554 ?
Rb3 B2 3.53(3) . ?
Rb3 B3 3.59(3) . ?
O1 B1 1.35(3) . ?
O2 B1 1.34(2) . ?
O2 B2 1.471(19) . ?
O3 B1 1.38(3) . ?
O3 B3 1.45(3) 12_556 ?
O4 B3 1.32(3) . ?
O4 B2 1.47(2) . ?
O5 B3 1.36(3) . ?
